data_7247925
loop_
_publ_author_name
'Meekel, Emily G.'
'Nicholas, Thomas C.'
'Slater, Ben'
'Goodwin, Andrew L.'

_publ_section_title
;
 Torsional flexibility in zinc-benzenedicarboxylate metal-organic
 frameworks.
;
_journal_issue 5
_journal_name_full CrystEngComm
_journal_page_first 673
_journal_page_last 680
_journal_paper_doi 10.1039/d3ce01078c
_journal_volume 26
_journal_year 2024
_chemical_formula_moiety 'C11 H9 Br2 N O5 Zn'
_chemical_formula_sum 'C11 H9 Br2 N O5 Zn'
_chemical_formula_weight 460.38
_space_group_crystal_system monoclinic
_space_group_IT_number 14
_space_group_name_Hall '-P 2yn'
_space_group_name_H-M_alt 'P 1 21/n 1'
_atom_sites_solution_hydrogens geom
_atom_sites_solution_primary dual
_audit_creation_date 2023-05-29
_audit_creation_method
;
Olex2 1.5
(compiled 2023.03.06 svn.rbb2c1857 for OlexSys, GUI svn.r6748)
;
_audit_update_record
;
2023-10-19 deposited with the CCDC.	2023-12-27 downloaded from the CCDC.
;
_cell_angle_alpha 90
_cell_angle_beta 111.994(2)
_cell_angle_gamma 90
_cell_formula_units_Z 4
_cell_length_a 12.8068(2)
_cell_length_b 9.51590(10)
_cell_length_c 16.9226(2)
_cell_measurement_reflns_used 8095
_cell_measurement_temperature 300.15
_cell_measurement_theta_max 75.3240
_cell_measurement_theta_min 3.7260
_cell_volume 1912.24(5)
_computing_molecular_graphics 'Olex2 1.5 (Dolomanov et al., 2009)'
_computing_publication_material 'Olex2 1.5 (Dolomanov et al., 2009)'
_computing_structure_refinement 'XL  (Sheldrick, 2008)'
_computing_structure_solution 'SHELXT 2018/2 (Sheldrick, 2018)'
_diffrn_ambient_temperature 300.15
_diffrn_detector_area_resol_mean 13.333
_diffrn_measured_fraction_theta_full 1.000
_diffrn_measured_fraction_theta_max 0.987
_diffrn_measurement_device_type 'XtaLAB Synergy, Dualflex, Eiger 1M'
_diffrn_radiation_type CuK\a
_diffrn_radiation_wavelength 1.54184
_diffrn_reflns_av_R_equivalents 0.0299
_diffrn_reflns_av_unetI/netI 0.0277
_diffrn_reflns_Laue_measured_fraction_full 1.000
_diffrn_reflns_Laue_measured_fraction_max 0.987
_diffrn_reflns_limit_h_max 16
_diffrn_reflns_limit_h_min -16
_diffrn_reflns_limit_k_max 11
_diffrn_reflns_limit_k_min -11
_diffrn_reflns_limit_l_max 20
_diffrn_reflns_limit_l_min -21
_diffrn_reflns_number 15253
_diffrn_reflns_point_group_measured_fraction_full 1.000
_diffrn_reflns_point_group_measured_fraction_max 0.987
_diffrn_reflns_theta_full 67.684
_diffrn_reflns_theta_max 76.068
_diffrn_reflns_theta_min 3.733
_diffrn_source 'micro-focus sealed X-ray tube'
_exptl_absorpt_coefficient_mu 6.815
_exptl_absorpt_correction_T_max 1.0000
_exptl_absorpt_correction_T_min 0.55564
_exptl_absorpt_correction_type multi-scan
_exptl_absorpt_process_details
;
CrysAlisPro 1.171.41.83a (Rigaku Oxford Diffraction, 2020)
Empirical absorption correction using spherical harmonics,
implemented in SCALE3 ABSPACK scaling algorithm.
;
_exptl_crystal_density_diffrn 1.599
_exptl_crystal_description 'oval-shaped disk'
_exptl_crystal_F_000 888
_exptl_crystal_size_max 0.70
_exptl_crystal_size_mid 0.40
_exptl_crystal_size_min 0.05
_refine_diff_density_max 0.502
_refine_diff_density_min -0.570
_refine_diff_density_rms 0.076
_refine_ls_extinction_method none
_refine_ls_goodness_of_fit_ref 1.117
_refine_ls_hydrogen_treatment constr
_refine_ls_matrix_type full
_refine_ls_number_parameters 183
_refine_ls_number_reflns 3947
_refine_ls_number_restraints 0
_refine_ls_restrained_S_all 1.117
_refine_ls_R_factor_all 0.0327
_refine_ls_R_factor_gt 0.0300
_refine_ls_shift/su_max 0.001
_refine_ls_shift/su_mean 0.000
_refine_ls_structure_factor_coef Fsqd
_refine_ls_weighting_details 'w=1/[\s^2^(Fo^2^)+(0.0500P)^2^+0.4663P] where P=(Fo^2^+2Fc^2^)/3'
_refine_ls_weighting_scheme calc
_refine_ls_wR_factor_gt 0.0898
_refine_ls_wR_factor_ref 0.0916
_reflns_Friedel_coverage 0.000
_reflns_number_gt 3540
_reflns_number_total 3947
_reflns_threshold_expression 'I > 2\s(I)'
_cod_data_source_file d3ce01078c1.cif
_cod_data_source_block em-01-96_oval_shape_1
_cod_depositor_comments 'Adding full bibliography for 7247925--7247930.cif.'
_cod_database_code 7247925
_shelx_shelxl_version_number 2019/1
_shelx_space_group_comment
;
The symmetry employed for this shelxl refinement is uniquely defined
by the following loop, which should always be used as a source of
symmetry information in preference to the above space-group names.
They are only intended as comments.
;
_olex2_refinement_description
;
1. Fixed Uiso
 At 1.2 times of:
  All C(H) groups
 At 1.5 times of:
  All C(H,H,H) groups
2.a Aromatic/amide H refined with riding coordinates:
 C10(H10), C7(H7), C3(H3)
2.b Idealised Me refined as rotating group:
 C2(H2A,H2B,H2C), C1(H1A,H1B,H1C)
;
_smtbx_masks_void_probe_radius 1.2
_smtbx_masks_void_truncation_radius 1.2
_olex2_submission_special_instructions 'No special instructions were received'

loop_
_space_group_symop_operation_xyz
'x, y, z'
'-x+1/2, y+1/2, -z+1/2'
'-x, -y, -z'
'x-1/2, -y-1/2, z-1/2'

loop_
_atom_site_label
_atom_site_type_symbol
_atom_site_fract_x
_atom_site_fract_y
_atom_site_fract_z
_atom_site_U_iso_or_equiv
_atom_site_adp_type
_atom_site_occupancy
_atom_site_site_symmetry_order
_atom_site_calc_flag
_atom_site_refinement_flags_posn
_atom_site_refinement_flags_adp
_atom_site_refinement_flags_occupancy
_atom_site_disorder_assembly
_atom_site_disorder_group
Br1 Br 0.01227(2) 0.10962(4) 0.35744(2) 0.05440(11) Uani 1 1 d . . . . .
Zn1 Zn 0.71415(3) 0.13050(3) 0.69617(2) 0.03842(10) Uani 1 1 d . . . . .
Br2 Br 0.29299(3) 0.05455(5) 0.69879(2) 0.07266(14) Uani 1 1 d . . . . .
O1 O 0.23068(16) 0.06684(19) 0.27447(11) 0.0427(4) Uani 1 1 d . . . . .
O2 O 0.23876(17) 0.29196(19) 0.30905(11) 0.0473(4) Uani 1 1 d . . . . .
O4 O 0.56770(16) 0.1671(2) 0.60703(13) 0.0563(5) Uani 1 1 d . . . . .
O5 O 0.82494(19) 0.2077(2) 0.65289(15) 0.0581(5) Uani 1 1 d . . . . .
O3 O 0.5263(2) 0.0165(3) 0.68818(16) 0.0783(8) Uani 1 1 d . . . . .
N1 N 0.9121(2) 0.3787(3) 0.60975(19) 0.0563(6) Uani 1 1 d . . . . .
C11 C 0.23862(18) 0.1644(2) 0.32591(14) 0.0346(4) Uani 1 1 d . . . . .
C9 C 0.2521(2) 0.1305(2) 0.41615(15) 0.0355(5) Uani 1 1 d . . . . .
C10 C 0.3585(2) 0.1271(3) 0.47892(16) 0.0398(5) Uani 1 1 d . . . . .
H10 H 0.420081 0.143718 0.463712 0.048 Uiso 1 1 calc R U . . .
C8 C 0.1609(2) 0.1057(3) 0.43984(16) 0.0387(5) Uani 1 1 d . . . . .
C7 C 0.1759(2) 0.0802(3) 0.52334(17) 0.0452(6) Uani 1 1 d . . . . .
H7 H 0.113973 0.064133 0.538256 0.054 Uiso 1 1 calc R U . . .
C5 C 0.3777(2) 0.0999(3) 0.56392(16) 0.0404(5) Uani 1 1 d . . . . .
C3 C 0.8416(2) 0.3343(3) 0.64199(17) 0.0471(6) Uani 1 1 d . . . . .
H3 H 0.800330 0.400994 0.658206 0.056 Uiso 1 1 calc R U . . .
C6 C 0.2838(2) 0.0784(3) 0.58522(16) 0.0443(5) Uani 1 1 d . . . . .
C4 C 0.4983(2) 0.0929(3) 0.62595(17) 0.0475(6) Uani 1 1 d . . . . .
C2 C 0.9295(4) 0.5278(4) 0.5990(3) 0.0704(9) Uani 1 1 d . . . . .
H2A H 0.897150 0.551461 0.539540 0.106 Uiso 1 1 calc R U . . .
H2B H 1.008739 0.547702 0.620624 0.106 Uiso 1 1 calc R U . . .
H2C H 0.894028 0.582328 0.629626 0.106 Uiso 1 1 calc R U . . .
C1 C 0.9805(5) 0.2833(5) 0.5839(5) 0.124(2) Uani 1 1 d . . . . .
H1A H 0.963834 0.188468 0.594566 0.186 Uiso 1 1 calc R U . . .
H1B H 1.058600 0.302725 0.615784 0.186 Uiso 1 1 calc R U . . .
H1C H 0.964644 0.295169 0.524216 0.186 Uiso 1 1 calc R U . . .

loop_
_atom_site_aniso_label
_atom_site_aniso_U_11
_atom_site_aniso_U_22
_atom_site_aniso_U_33
_atom_site_aniso_U_23
_atom_site_aniso_U_13
_atom_site_aniso_U_12
Br1 0.03786(15) 0.0647(2) 0.05726(19) 0.00535(13) 0.01387(12) -0.00140(11)
Zn1 0.04243(18) 0.03826(18) 0.03594(18) -0.00130(12) 0.01626(13) -0.00236(12)
Br2 0.0672(2) 0.1162(3) 0.04151(17) 0.00783(17) 0.02826(15) 0.00165(19)
O1 0.0560(10) 0.0395(9) 0.0361(8) 0.0002(7) 0.0213(7) 0.0009(7)
O2 0.0664(11) 0.0378(9) 0.0409(9) 0.0048(7) 0.0239(8) 0.0042(8)
O4 0.0445(10) 0.0693(13) 0.0504(11) 0.0013(10) 0.0123(8) -0.0060(9)
O5 0.0655(12) 0.0473(11) 0.0793(14) -0.0029(10) 0.0474(11) -0.0073(9)
O3 0.0576(13) 0.109(2) 0.0600(13) 0.0333(14) 0.0120(10) 0.0095(13)
N1 0.0663(15) 0.0458(13) 0.0726(16) -0.0049(11) 0.0443(13) -0.0069(11)
C11 0.0325(10) 0.0377(11) 0.0345(10) 0.0029(9) 0.0136(8) -0.0001(8)
C9 0.0402(11) 0.0329(11) 0.0365(11) 0.0008(8) 0.0178(9) -0.0012(8)
C10 0.0398(12) 0.0433(13) 0.0403(12) -0.0008(9) 0.0196(10) -0.0017(9)
C8 0.0369(11) 0.0371(12) 0.0432(12) 0.0008(9) 0.0162(10) -0.0005(9)
C7 0.0440(12) 0.0507(14) 0.0494(14) 0.0018(11) 0.0271(11) 0.0002(11)
C5 0.0419(12) 0.0434(13) 0.0373(12) -0.0011(9) 0.0164(10) -0.0005(10)
C3 0.0544(14) 0.0483(14) 0.0470(13) -0.0035(11) 0.0286(11) -0.0003(11)
C6 0.0519(14) 0.0498(14) 0.0354(12) 0.0014(10) 0.0212(10) -0.0015(11)
C4 0.0437(13) 0.0594(16) 0.0389(13) -0.0075(11) 0.0149(10) 0.0016(11)
C2 0.097(3) 0.0536(18) 0.077(2) 0.0020(16) 0.051(2) -0.0119(17)
C1 0.144(5) 0.066(3) 0.236(7) 0.004(3) 0.156(5) 0.003(3)

loop_
_atom_type_symbol
_atom_type_description
_atom_type_scat_dispersion_real
_atom_type_scat_dispersion_imag
_atom_type_scat_source
C C 0.0181 0.0091 'International Tables Vol C Tables 4.2.6.8 and 6.1.1.4'
H H 0.0000 0.0000 'International Tables Vol C Tables 4.2.6.8 and 6.1.1.4'
Br Br -0.6763 1.2805 'International Tables Vol C Tables 4.2.6.8 and 6.1.1.4'
N N 0.0311 0.0180 'International Tables Vol C Tables 4.2.6.8 and 6.1.1.4'
O O 0.0492 0.0322 'International Tables Vol C Tables 4.2.6.8 and 6.1.1.4'
Zn Zn -1.5491 0.6778 'International Tables Vol C Tables 4.2.6.8 and 6.1.1.4'

loop_
_geom_angle_atom_site_label_1
_geom_angle_atom_site_label_2
_geom_angle_atom_site_label_3
_geom_angle
_geom_angle_site_symmetry_1
_geom_angle_site_symmetry_3
_geom_angle_publ_flag
O1 Zn1 C4 101.58(9) 3_656 . ?
O2 Zn1 O1 101.42(7) 4_666 3_656 ?
O2 Zn1 O5 110.32(9) 4_666 . ?
O2 Zn1 C4 104.68(9) 4_666 . ?
O4 Zn1 O1 120.51(9) . 3_656 ?
O4 Zn1 O2 116.38(9) . 4_666 ?
O4 Zn1 O5 105.34(10) . . ?
O4 Zn1 C4 28.08(9) . . ?
O5 Zn1 O1 101.88(8) . 3_656 ?
O5 Zn1 C4 132.46(10) . . ?
C11 O1 Zn1 126.46(15) . 3_656 ?
C11 O2 Zn1 125.16(16) . 4_565 ?
C4 O4 Zn1 105.54(18) . . ?
C3 O5 Zn1 127.00(18) . . ?
C3 N1 C2 122.4(3) . . ?
C3 N1 C1 121.7(3) . . ?
C1 N1 C2 115.9(3) . . ?
O1 C11 C9 119.7(2) . . ?
O2 C11 O1 124.7(2) . . ?
O2 C11 C9 115.5(2) . . ?
C10 C9 C11 119.4(2) . . ?
C10 C9 C8 117.9(2) . . ?
C8 C9 C11 122.6(2) . . ?
C9 C10 H10 118.6 . . ?
C9 C10 C5 122.8(2) . . ?
C5 C10 H10 118.6 . . ?
C9 C8 Br1 120.41(19) . . ?
C7 C8 Br1 118.42(18) . . ?
C7 C8 C9 121.2(2) . . ?
C8 C7 H7 120.2 . . ?
C8 C7 C6 119.6(2) . . ?
C6 C7 H7 120.2 . . ?
C10 C5 C6 117.4(2) . . ?
C10 C5 C4 117.8(2) . . ?
C6 C5 C4 124.8(2) . . ?
O5 C3 N1 124.3(3) . . ?
O5 C3 H3 117.9 . . ?
N1 C3 H3 117.9 . . ?
C7 C6 Br2 115.64(19) . . ?
C7 C6 C5 121.0(2) . . ?
C5 C6 Br2 123.2(2) . . ?
O4 C4 Zn1 46.38(13) . . ?
O4 C4 C5 115.6(2) . . ?
O3 C4 Zn1 76.59(17) . . ?
O3 C4 O4 123.0(3) . . ?
O3 C4 C5 121.4(3) . . ?
C5 C4 Zn1 161.9(2) . . ?
N1 C2 H2A 109.5 . . ?
N1 C2 H2B 109.5 . . ?
N1 C2 H2C 109.5 . . ?
H2A C2 H2B 109.5 . . ?
H2A C2 H2C 109.5 . . ?
H2B C2 H2C 109.5 . . ?
N1 C1 H1A 109.5 . . ?
N1 C1 H1B 109.5 . . ?
N1 C1 H1C 109.5 . . ?
H1A C1 H1B 109.5 . . ?
H1A C1 H1C 109.5 . . ?
H1B C1 H1C 109.5 . . ?

loop_
_geom_bond_atom_site_label_1
_geom_bond_atom_site_label_2
_geom_bond_distance
_geom_bond_site_symmetry_2
_geom_bond_publ_flag
Br1 C8 1.892(2) . ?
Zn1 O1 2.0024(18) 3_656 ?
Zn1 O2 1.9601(17) 4_666 ?
Zn1 O4 1.948(2) . ?
Zn1 O5 1.966(2) . ?
Zn1 C4 2.593(3) . ?
Br2 C6 1.895(2) . ?
O1 C11 1.250(3) . ?
O2 C11 1.247(3) . ?
O4 C4 1.267(4) . ?
O5 C3 1.250(3) . ?
O3 C4 1.218(4) . ?
N1 C3 1.289(4) . ?
N1 C2 1.458(4) . ?
N1 C1 1.437(5) . ?
C11 C9 1.506(3) . ?
C9 C10 1.379(4) . ?
C9 C8 1.391(3) . ?
C10 H10 0.9300 . ?
C10 C5 1.390(4) . ?
C8 C7 1.375(4) . ?
C7 H7 0.9300 . ?
C7 C6 1.387(4) . ?
C5 C6 1.394(4) . ?
C5 C4 1.509(4) . ?
C3 H3 0.9300 . ?
C2 H2A 0.9600 . ?
C2 H2B 0.9600 . ?
C2 H2C 0.9600 . ?
C1 H1A 0.9600 . ?
C1 H1B 0.9600 . ?
C1 H1C 0.9600 . ?

loop_
_geom_torsion_atom_site_label_1
_geom_torsion_atom_site_label_2
_geom_torsion_atom_site_label_3
_geom_torsion_atom_site_label_4
_geom_torsion
_geom_torsion_site_symmetry_1
_geom_torsion_site_symmetry_2
_geom_torsion_site_symmetry_3
_geom_torsion_site_symmetry_4
_geom_torsion_publ_flag
Br1 C8 C7 C6 -179.2(2) . . . . ?
Zn1 O1 C11 O2 155.28(19) 3_656 . . . ?
Zn1 O1 C11 C9 -23.0(3) 3_656 . . . ?
Zn1 O2 C11 O1 5.4(4) 4_565 . . . ?
Zn1 O2 C11 C9 -176.25(15) 4_565 . . . ?
Zn1 O4 C4 O3 -0.7(4) . . . . ?
Zn1 O4 C4 C5 -178.15(18) . . . . ?
Zn1 O5 C3 N1 -176.7(2) . . . . ?
O1 C11 C9 C10 95.6(3) . . . . ?
O1 C11 C9 C8 -86.0(3) . . . . ?
O2 C11 C9 C10 -82.8(3) . . . . ?
O2 C11 C9 C8 95.5(3) . . . . ?
C11 C9 C10 C5 178.5(2) . . . . ?
C11 C9 C8 Br1 1.3(3) . . . . ?
C11 C9 C8 C7 -177.6(2) . . . . ?
C9 C10 C5 C6 -1.4(4) . . . . ?
C9 C10 C5 C4 177.4(2) . . . . ?
C9 C8 C7 C6 -0.3(4) . . . . ?
C10 C9 C8 Br1 179.68(18) . . . . ?
C10 C9 C8 C7 0.7(4) . . . . ?
C10 C5 C6 Br2 -174.93(19) . . . . ?
C10 C5 C6 C7 1.8(4) . . . . ?
C10 C5 C4 Zn1 24.6(7) . . . . ?
C10 C5 C4 O4 29.0(4) . . . . ?
C10 C5 C4 O3 -148.5(3) . . . . ?
C8 C9 C10 C5 0.1(4) . . . . ?
C8 C7 C6 Br2 175.9(2) . . . . ?
C8 C7 C6 C5 -1.1(4) . . . . ?
C6 C5 C4 Zn1 -156.6(5) . . . . ?
C6 C5 C4 O4 -152.3(3) . . . . ?
C6 C5 C4 O3 30.2(4) . . . . ?
C4 C5 C6 Br2 6.3(4) . . . . ?
C4 C5 C6 C7 -176.9(3) . . . . ?
C2 N1 C3 O5 -179.4(3) . . . . ?
C1 N1 C3 O5 -0.8(6) . . . . ?

loop_
_smtbx_masks_void_nr
_smtbx_masks_void_average_x
_smtbx_masks_void_average_y
_smtbx_masks_void_average_z
_smtbx_masks_void_volume
_smtbx_masks_void_count_electrons
_smtbx_masks_void_content
1 0.000 0.000 0.000 331.0 69.1 ?
2 0.500 0.500 0.500 331.0 69.1 ?
